data_7010067
loop_
_publ_author_name
'Reina, Roser'
'Riba, Olga'
'Rossell, Oriol'
'Seco, Miquel'
'de Montauzon, Dominique'
'Pellinghelli, Maria Angela'
'Tiripicchio, Antonio'
'Font-Bard\'ia, Merc\`e'
'Solans, Xavier'

_publ_section_title
;
 Mixed cobalt/gold clusters based on octahedral or prismatic Co6C
 skeletons
;
_journal_issue 23
_journal_name_full 'Journal of the Chemical Society, Dalton Transactions'
_journal_page_first 4464
_journal_paper_doi 10.1039/b005651k
_journal_year 2000
_chemical_formula_sum 'C40 H35 Au Co6 N O13 P'
_chemical_formula_weight 1319.21
_chemical_name_systematic
;
 ?
;
_space_group_IT_number 14
_symmetry_space_group_name_Hall '-P 2ybc'
_symmetry_space_group_name_H-M 'P 1 21/c 1'
_atom_sites_solution_hydrogens geom
_atom_sites_solution_primary direct
_atom_sites_solution_secondary difmap
_audit_creation_method SHELXL-97
_cell_angle_alpha 90.00
_cell_angle_beta 95.44(3)
_cell_angle_gamma 90.00
_cell_formula_units_Z 4
_cell_length_a 9.630(6)
_cell_length_b 22.128(7)
_cell_length_c 21.598(8)
_cell_measurement_temperature 293(2)
_cell_volume 4582(4)
_computing_structure_refinement 'SHELXL-97 (Sheldrick, 1997)'
_computing_structure_solution 'SHELXS-97 (Sheldrick, 1990)'
_diffrn_ambient_temperature 293(2)
_diffrn_measured_fraction_theta_full 0.972
_diffrn_measured_fraction_theta_max 0.972
_diffrn_radiation_monochromator graphite
_diffrn_radiation_source 'fine-focus sealed tube'
_diffrn_radiation_type MoK\a
_diffrn_radiation_wavelength 0.71069
_diffrn_reflns_av_R_equivalents 0.0749
_diffrn_reflns_av_sigmaI/netI 0.1888
_diffrn_reflns_limit_h_max 13
_diffrn_reflns_limit_h_min -13
_diffrn_reflns_limit_k_max 31
_diffrn_reflns_limit_k_min 0
_diffrn_reflns_limit_l_max 30
_diffrn_reflns_limit_l_min 0
_diffrn_reflns_number 13689
_diffrn_reflns_theta_full 29.97
_diffrn_reflns_theta_max 29.97
_diffrn_reflns_theta_min 2.07
_exptl_absorpt_coefficient_mu 5.404
_exptl_crystal_density_diffrn 1.912
_exptl_crystal_density_method 'not measured'
_exptl_crystal_F_000 2568
_refine_diff_density_max 0.728
_refine_diff_density_min -0.757
_refine_diff_density_rms 0.146
_refine_ls_extinction_expression Fc
_refine_ls_extinction_method none
_refine_ls_goodness_of_fit_ref 0.840
_refine_ls_hydrogen_treatment mixed
_refine_ls_matrix_type full
_refine_ls_number_parameters 560
_refine_ls_number_reflns 13297
_refine_ls_number_restraints 129
_refine_ls_restrained_S_all 0.838
_refine_ls_R_factor_all 0.1933
_refine_ls_R_factor_gt 0.0492
_refine_ls_shift/su_max 0.001
_refine_ls_shift/su_mean 0.000
_refine_ls_structure_factor_coef Fsqd
_refine_ls_weighting_details 'w=1/[\s^2^(Fo^2^)+(0.0607P)^2^+0.0000P] where P=(Fo^2^+2Fc^2^)/3'
_refine_ls_weighting_scheme calc
_refine_ls_wR_factor_gt 0.1030
_refine_ls_wR_factor_ref 0.1400
_reflns_number_gt 5305
_reflns_number_total 13297
_reflns_threshold_expression >2sigma(I)
_cod_data_source_file b005651k.txt
_cod_data_source_block msdc2
_cod_depositor_comments
;
The following automatic conversions were performed:

'_refine_ls_weighting_scheme' value 'calc
w=1/[\s^2^(Fo^2^)+(0.0607P)^2^+0.0000P] where P=(Fo^2^+2Fc^2^)/3' was
changed to 'calc'. New tag '_refine_ls_weighting_details' was
created. The value of the new tag was set to
'w=1/[\s^2^(Fo^2^)+(0.0607P)^2^+0.0000P] where P=(Fo^2^+2Fc^2^)/3'.

Automatic conversion script
Id: cif_fix_values 3143 2015-03-26 13:38:13Z robertas 
;
_cod_database_code 7010067

loop_
_symmetry_equiv_pos_as_xyz
'x, y, z'
'-x, y+1/2, -z+1/2'
'-x, -y, -z'
'x, -y-1/2, z-1/2'

loop_
_atom_site_label
_atom_site_type_symbol
_atom_site_fract_x
_atom_site_fract_y
_atom_site_fract_z
_atom_site_U_iso_or_equiv
_atom_site_adp_type
_atom_site_occupancy
_atom_site_calc_flag
_atom_site_refinement_flags
_atom_site_disorder_assembly
_atom_site_disorder_group
Au Au 0.35716(3) 0.404931(15) 0.208346(16) 0.05798(12) Uani 1 d . . .
Co1 Co 0.30539(10) 0.39148(4) 0.32825(5) 0.0515(3) Uani 1 d . . .
Co2 Co 0.55976(11) 0.43549(5) 0.30826(5) 0.0536(3) Uani 1 d . . .
Co3 Co 0.49681(10) 0.31545(4) 0.26777(5) 0.0496(3) Uani 1 d . . .
Co4 Co 0.49515(11) 0.40597(5) 0.41453(5) 0.0617(3) Uani 1 d . . .
Co5 Co 0.67703(10) 0.34265(5) 0.35373(5) 0.0577(3) Uani 1 d . . .
Co6 Co 0.43204(11) 0.29405(5) 0.37614(6) 0.0594(3) Uani 1 d . . .
O1 O 0.2194(8) 0.4360(4) 0.4531(4) 0.108(3) Uani 1 d D . .
C1 C 0.3092(10) 0.4213(4) 0.4238(5) 0.077(3) Uani 1 d D . .
O2 O 0.6013(9) 0.5282(4) 0.4039(4) 0.134(3) Uani 1 d D . .
C2 C 0.5639(10) 0.4810(4) 0.3840(5) 0.089(3) Uani 1 d D . .
O3 O 0.8614(8) 0.4348(3) 0.3063(4) 0.108(3) Uani 1 d D . .
C3 C 0.7511(9) 0.4158(4) 0.3175(5) 0.073(3) Uani 1 d D . .
O4 O 0.7762(7) 0.2647(3) 0.2592(4) 0.094(2) Uani 1 d D . .
C4 C 0.6973(9) 0.2940(4) 0.2822(4) 0.067(3) Uani 1 d D . .
O5 O 0.4042(8) 0.1925(3) 0.2869(4) 0.113(3) Uani 1 d D . .
C5 C 0.4304(9) 0.2432(4) 0.3015(5) 0.080(3) Uani 1 d D . .
O6 O 0.0532(8) 0.3171(4) 0.3157(4) 0.116(3) Uani 1 d D . .
C6 C 0.1543(9) 0.3459(4) 0.3228(5) 0.071(3) Uani 1 d D . .
O7 O 0.1708(8) 0.5051(4) 0.2890(4) 0.114(3) Uani 1 d D . .
C7 C 0.2289(10) 0.4595(4) 0.3006(5) 0.082(3) Uani 1 d D . .
O8 O 0.6176(9) 0.5352(4) 0.2284(4) 0.135(3) Uani 1 d D . .
C8 C 0.5815(11) 0.4951(5) 0.2584(5) 0.092(3) Uani 1 d D . .
C9 C 0.4857(10) 0.2956(4) 0.1917(5) 0.078(3) Uani 1 d D . .
O9 O 0.4935(8) 0.2786(3) 0.1404(4) 0.098(2) Uani 1 d D . .
O10 O 0.6377(9) 0.4115(5) 0.5388(4) 0.136(3) Uani 1 d D . .
C10 C 0.5735(11) 0.4080(5) 0.4910(5) 0.094(3) Uani 1 d D . .
O11 O 0.9202(8) 0.3144(4) 0.4382(4) 0.122(3) Uani 1 d D . .
C11 C 0.8259(10) 0.3273(5) 0.4035(5) 0.084(3) Uani 1 d D . .
O12 O 0.6321(9) 0.2498(4) 0.4738(4) 0.131(3) Uani 1 d D . .
C12 C 0.5624(10) 0.2708(4) 0.4324(5) 0.083(3) Uani 1 d D . .
O13 O 0.2044(8) 0.2317(4) 0.4288(4) 0.126(3) Uani 1 d D . .
C13 C 0.2961(10) 0.2565(4) 0.4088(5) 0.082(3) Uani 1 d D . .
C14 C 0.4891(7) 0.3647(3) 0.3370(4) 0.0476(19) Uani 1 d . . .
P P 0.2243(2) 0.44521(9) 0.12362(10) 0.0506(5) Uani 1 d . . .
C15 C 0.1746(8) 0.5239(3) 0.1331(4) 0.052(2) Uani 1 d . . .
C16 C 0.2690(9) 0.5636(4) 0.1589(5) 0.075(3) Uani 1 d . . .
H16 H 0.3581 0.5500 0.1724 0.221(13) Uiso 1 calc R . .
C17 C 0.2375(10) 0.6238(4) 0.1658(5) 0.083(3) Uani 1 d . . .
H17 H 0.3049 0.6505 0.1833 0.221(13) Uiso 1 calc R . .
C18 C 0.1051(12) 0.6440(4) 0.1467(5) 0.089(3) Uani 1 d . . .
H18 H 0.0826 0.6847 0.1500 0.221(13) Uiso 1 calc R . .
C19 C 0.0127(11) 0.6057(5) 0.1241(5) 0.091(3) Uani 1 d . . .
H19 H -0.0772 0.6194 0.1124 0.221(13) Uiso 1 calc R . .
C20 C 0.0419(9) 0.5444(4) 0.1164(5) 0.087(3) Uani 1 d . . .
H20 H -0.0274 0.5180 0.1003 0.221(13) Uiso 1 calc R . .
C21 C 0.0585(8) 0.4047(3) 0.1088(4) 0.0512(19) Uani 1 d . . .
C22 C -0.0294(10) 0.4025(4) 0.1554(5) 0.080(3) Uani 1 d . . .
H22 H -0.0035 0.4206 0.1937 0.221(13) Uiso 1 calc R . .
C23 C -0.1595(9) 0.3726(5) 0.1449(5) 0.078(3) Uani 1 d . . .
H23 H -0.2200 0.3706 0.1759 0.221(13) Uiso 1 calc R . .
C24 C -0.1937(11) 0.3471(4) 0.0885(6) 0.093(4) Uani 1 d . . .
H24 H -0.2775 0.3262 0.0814 0.221(13) Uiso 1 calc R . .
C25 C -0.1108(10) 0.3511(5) 0.0433(5) 0.085(3) Uani 1 d . . .
H25 H -0.1398 0.3346 0.0047 0.221(13) Uiso 1 calc R . .
C26 C 0.0215(9) 0.3800(4) 0.0522(4) 0.071(3) Uani 1 d . . .
H26 H 0.0802 0.3818 0.0205 0.221(13) Uiso 1 calc R . .
C27 C 0.2977(8) 0.4439(4) 0.0524(4) 0.061(2) Uani 1 d . . .
C28 C 0.2725(9) 0.4862(4) 0.0043(4) 0.062(2) Uani 1 d . . .
H28 H 0.2174 0.5195 0.0116 0.221(13) Uiso 1 calc R . .
C29 C 0.3226(10) 0.4821(5) -0.0519(5) 0.083(3) Uani 1 d . . .
H29 H 0.3008 0.5118 -0.0817 0.221(13) Uiso 1 calc R . .
C30 C 0.4071(11) 0.4335(6) -0.0653(5) 0.085(3) Uani 1 d . . .
H30 H 0.4421 0.4310 -0.1039 0.221(13) Uiso 1 calc R . .
C31 C 0.4388(13) 0.3892(5) -0.0216(7) 0.108(4) Uani 1 d . . .
H31 H 0.4911 0.3556 -0.0306 0.221(13) Uiso 1 calc R . .
C32 C 0.3905(10) 0.3962(4) 0.0362(6) 0.090(3) Uani 1 d . . .
H32 H 0.4196 0.3682 0.0668 0.221(13) Uiso 1 calc R . .
N N 1.0529(7) 0.3476(3) 0.6275(3) 0.069(2) Uani 1 d D . .
C33 C 0.9079(11) 0.3276(6) 0.6113(7) 0.153(4) Uani 1 d DU . .
H33 H 0.9091 0.2840 0.6066 0.221(13) Uiso 1 calc R . .
H33A H 0.8767 0.3445 0.5709 0.221(13) Uiso 1 calc R . .
C34 C 0.8014(12) 0.3426(6) 0.6543(7) 0.153(4) Uani 1 d DU . .
H34 H 0.7124 0.3272 0.6377 0.221(13) Uiso 1 calc R . .
H34A H 0.7958 0.3856 0.6587 0.221(13) Uiso 1 calc R . .
H34B H 0.8272 0.3246 0.6942 0.221(13) Uiso 1 calc R . .
C35 C 1.1395(12) 0.3238(6) 0.5791(6) 0.158(4) Uani 1 d DU . .
H35 H 1.1302 0.2802 0.5791 0.221(13) Uiso 1 calc R . .
H35A H 1.0975 0.3380 0.5392 0.221(13) Uiso 1 calc R . .
C36 C 1.2838(12) 0.3370(6) 0.5818(7) 0.158(4) Uani 1 d DU . .
H36 H 1.3220 0.3196 0.5465 0.221(13) Uiso 1 calc R . .
H36A H 1.3303 0.3204 0.6193 0.221(13) Uiso 1 calc R . .
H36B H 1.2969 0.3800 0.5816 0.221(13) Uiso 1 calc R . .
C37 C 1.1079(14) 0.3224(6) 0.6882(6) 0.180(5) Uani 1 d DU . .
H37 H 1.0492 0.3348 0.7201 0.221(13) Uiso 1 calc R . .
H37A H 1.2014 0.3375 0.6996 0.221(13) Uiso 1 calc R . .
C38 C 1.1104(15) 0.2491(6) 0.6835(8) 0.180(5) Uani 1 d DU . .
H38 H 1.1459 0.2325 0.7229 0.221(13) Uiso 1 calc R . .
H38A H 1.1694 0.2372 0.6522 0.221(13) Uiso 1 calc R . .
H38B H 1.0175 0.2345 0.6725 0.221(13) Uiso 1 calc R . .
C39 C 1.0641(13) 0.4136(4) 0.6289(6) 0.143(4) Uani 1 d DU . .
H39 H 1.0177 0.4273 0.6644 0.221(13) Uiso 1 calc R . .
H39A H 1.1623 0.4232 0.6379 0.221(13) Uiso 1 calc R . .
C40 C 1.0125(14) 0.4506(5) 0.5767(7) 0.143(4) Uani 1 d DU . .
H40 H 1.0319 0.4924 0.5861 0.221(13) Uiso 1 calc R . .
H40A H 0.9136 0.4450 0.5684 0.221(13) Uiso 1 calc R . .
H40B H 1.0577 0.4391 0.5407 0.221(13) Uiso 1 calc R . .

loop_
_atom_site_aniso_label
_atom_site_aniso_U_11
_atom_site_aniso_U_22
_atom_site_aniso_U_33
_atom_site_aniso_U_23
_atom_site_aniso_U_13
_atom_site_aniso_U_12
Au 0.0592(2) 0.04672(18) 0.0661(2) 0.00561(18) -0.00389(15) 0.00851(16)
Co1 0.0423(6) 0.0442(6) 0.0678(7) 0.0041(5) 0.0038(5) 0.0068(5)
Co2 0.0525(6) 0.0357(6) 0.0725(8) 0.0007(5) 0.0057(5) -0.0055(5)
Co3 0.0441(6) 0.0347(5) 0.0684(7) -0.0028(5) -0.0040(5) 0.0030(4)
Co4 0.0548(6) 0.0643(7) 0.0651(7) -0.0086(6) 0.0013(5) 0.0010(6)
Co5 0.0419(6) 0.0509(6) 0.0780(8) -0.0055(6) -0.0072(5) 0.0062(5)
Co6 0.0449(6) 0.0444(6) 0.0883(9) 0.0182(6) 0.0041(6) -0.0017(5)
O1 0.081(5) 0.117(6) 0.132(7) 0.003(5) 0.033(5) 0.017(5)
C1 0.075(7) 0.061(6) 0.090(8) 0.013(5) -0.013(6) -0.002(5)
O2 0.152(8) 0.092(6) 0.168(8) -0.034(6) 0.066(6) -0.039(6)
C2 0.077(7) 0.062(7) 0.129(9) -0.015(6) 0.014(6) -0.009(5)
O3 0.083(5) 0.079(5) 0.165(8) 0.001(5) 0.037(5) -0.017(4)
C3 0.062(6) 0.063(6) 0.094(7) 0.001(5) 0.008(5) -0.010(5)
O4 0.072(4) 0.069(5) 0.142(7) -0.011(4) 0.020(4) 0.012(4)
C4 0.065(6) 0.059(6) 0.073(6) 0.012(5) -0.014(5) -0.009(5)
O5 0.112(6) 0.065(5) 0.162(8) 0.004(5) 0.013(5) -0.016(4)
C5 0.062(6) 0.053(6) 0.121(9) 0.014(6) -0.012(6) -0.008(5)
O6 0.077(5) 0.102(6) 0.172(8) -0.002(6) 0.023(5) -0.013(5)
C6 0.053(5) 0.061(6) 0.099(7) 0.000(5) 0.005(5) -0.001(5)
O7 0.115(6) 0.085(6) 0.145(7) 0.011(5) 0.027(5) 0.027(5)
C7 0.080(7) 0.064(6) 0.100(8) 0.012(6) 0.001(6) 0.013(5)
O8 0.135(7) 0.112(7) 0.155(8) 0.041(6) -0.011(6) -0.029(6)
C8 0.095(8) 0.067(7) 0.108(9) 0.024(6) -0.022(7) -0.018(6)
C9 0.067(6) 0.044(5) 0.119(9) 0.003(6) -0.013(6) 0.001(5)
O9 0.106(6) 0.082(5) 0.107(6) -0.006(5) 0.019(5) 0.005(4)
O10 0.110(7) 0.156(9) 0.138(8) -0.013(7) -0.007(6) 0.003(6)
C10 0.073(7) 0.101(9) 0.106(9) -0.006(7) -0.005(6) 0.011(6)
O11 0.086(6) 0.144(8) 0.134(7) 0.004(6) -0.008(5) 0.008(5)
C11 0.064(6) 0.092(8) 0.091(8) 0.009(6) -0.014(6) 0.000(5)
O12 0.111(6) 0.124(7) 0.152(8) 0.068(6) -0.018(6) -0.019(5)
C12 0.074(7) 0.062(6) 0.112(9) 0.023(6) 0.005(6) -0.011(5)
O13 0.086(6) 0.110(7) 0.187(9) 0.029(6) 0.040(6) -0.020(5)
C13 0.075(7) 0.068(7) 0.103(8) 0.013(6) 0.000(6) -0.004(5)
C14 0.034(4) 0.034(4) 0.073(5) 0.003(4) -0.007(4) 0.008(3)
P 0.0516(12) 0.0410(11) 0.0582(13) 0.0051(10) 0.0003(10) -0.0009(9)
C15 0.047(4) 0.047(5) 0.061(5) 0.004(4) -0.004(4) 0.001(4)
C16 0.059(5) 0.051(5) 0.116(8) -0.008(5) 0.006(5) 0.007(4)
C17 0.078(7) 0.040(5) 0.133(9) -0.026(6) 0.013(6) -0.007(5)
C18 0.100(8) 0.050(6) 0.115(9) -0.012(6) -0.001(7) 0.012(6)
C19 0.087(7) 0.068(7) 0.113(9) -0.019(6) -0.007(6) 0.030(6)
C20 0.063(6) 0.047(5) 0.145(10) -0.009(6) -0.025(6) 0.012(4)
C21 0.053(4) 0.040(4) 0.061(5) 0.011(4) 0.008(4) 0.000(4)
C22 0.073(6) 0.084(7) 0.083(7) 0.020(6) -0.002(5) -0.005(6)
C23 0.051(5) 0.082(7) 0.097(8) 0.023(6) -0.011(5) -0.015(5)
C24 0.081(7) 0.054(6) 0.140(11) 0.025(7) -0.013(7) -0.025(5)
C25 0.080(7) 0.084(7) 0.092(8) 0.003(6) 0.015(6) -0.045(6)
C26 0.075(6) 0.057(5) 0.078(7) 0.011(5) -0.002(5) -0.016(5)
C27 0.054(5) 0.047(5) 0.081(6) 0.006(4) -0.001(4) -0.018(4)
C28 0.054(5) 0.070(6) 0.060(6) 0.010(5) -0.006(4) -0.004(4)
C29 0.065(6) 0.074(7) 0.107(9) 0.015(6) -0.009(6) -0.005(5)
C30 0.078(7) 0.096(8) 0.084(8) -0.001(7) 0.017(6) -0.023(7)
C31 0.131(11) 0.066(8) 0.132(11) -0.022(7) 0.035(9) 0.005(7)
C32 0.080(7) 0.058(6) 0.134(10) -0.010(6) 0.026(7) 0.009(5)
N 0.089(6) 0.041(4) 0.077(5) 0.008(4) 0.005(4) 0.002(4)
C33 0.131(10) 0.106(8) 0.222(13) 0.050(8) 0.019(8) 0.000(7)
C34 0.131(10) 0.106(8) 0.222(13) 0.051(8) 0.020(8) 0.000(7)
C35 0.108(7) 0.121(8) 0.245(12) 0.047(8) 0.022(9) 0.017(7)
C36 0.108(7) 0.121(8) 0.245(12) 0.047(8) 0.022(9) 0.017(7)
C37 0.140(8) 0.113(8) 0.283(14) 0.093(9) 0.001(9) -0.008(7)
C38 0.140(8) 0.113(8) 0.283(14) 0.093(9) 0.001(9) -0.008(7)
C39 0.139(8) 0.092(7) 0.200(11) 0.048(6) 0.029(8) 0.007(6)
C40 0.139(8) 0.092(7) 0.200(11) 0.049(6) 0.029(8) 0.007(6)

loop_
_atom_type_symbol
_atom_type_description
_atom_type_scat_dispersion_real
_atom_type_scat_dispersion_imag
_atom_type_scat_source
C C 0.0033 0.0016 'International Tables Vol C Tables 4.2.6.8 and 6.1.1.4'
H H 0.0000 0.0000 'International Tables Vol C Tables 4.2.6.8 and 6.1.1.4'
N N 0.0061 0.0033 'International Tables Vol C Tables 4.2.6.8 and 6.1.1.4'
O O 0.0106 0.0060 'International Tables Vol C Tables 4.2.6.8 and 6.1.1.4'
P P 0.1023 0.0942 'International Tables Vol C Tables 4.2.6.8 and 6.1.1.4'
Co Co 0.3494 0.9721 'International Tables Vol C Tables 4.2.6.8 and 6.1.1.4'
Au Au -2.0133 8.8022 'International Tables Vol C Tables 4.2.6.8 and 6.1.1.4'

loop_
_geom_angle_atom_site_label_1
_geom_angle_atom_site_label_2
_geom_angle_atom_site_label_3
_geom_angle
_geom_angle_site_symmetry_1
_geom_angle_site_symmetry_3
_geom_angle_publ_flag
P Au Co3 152.60(6) . . ?
P Au Co1 131.58(7) . . ?
Co3 Au Co1 65.50(4) . . ?
P Au Co2 142.78(6) . . ?
Co3 Au Co2 62.09(4) . . ?
Co1 Au Co2 58.35(4) . . ?
C7 Co1 C6 98.7(4) . . ?
C7 Co1 C14 132.3(4) . . ?
C6 Co1 C14 126.5(4) . . ?
C7 Co1 C1 91.8(4) . . ?
C6 Co1 C1 100.2(4) . . ?
C14 Co1 C1 94.0(3) . . ?
C7 Co1 Co4 113.4(3) . . ?
C6 Co1 Co4 131.4(3) . . ?
C14 Co1 Co4 49.0(2) . . ?
C1 Co1 Co4 46.1(3) . . ?
C7 Co1 Co6 175.7(3) . . ?
C6 Co1 Co6 84.7(3) . . ?
C14 Co1 Co6 45.5(2) . . ?
C1 Co1 Co6 84.8(3) . . ?
Co4 Co1 Co6 62.31(5) . . ?
C7 Co1 Au 71.8(4) . . ?
C6 Co1 Au 103.0(3) . . ?
C14 Co1 Au 82.7(2) . . ?
C1 Co1 Au 153.3(3) . . ?
Co4 Co1 Au 120.78(6) . . ?
Co6 Co1 Au 110.21(5) . . ?
C7 Co1 Co2 89.7(3) . . ?
C6 Co1 Co2 161.3(3) . . ?
C14 Co1 Co2 42.6(2) . . ?
C1 Co1 Co2 96.2(3) . . ?
Co4 Co1 Co2 57.68(5) . . ?
Co6 Co1 Co2 87.98(5) . . ?
Au Co1 Co2 63.60(4) . . ?
C7 Co1 Co3 127.5(4) . . ?
C6 Co1 Co3 101.2(3) . . ?
C14 Co1 Co3 38.8(2) . . ?
C1 Co1 Co3 130.8(3) . . ?
Co4 Co1 Co3 87.66(6) . . ?
Co6 Co1 Co3 53.99(4) . . ?
Au Co1 Co3 56.51(4) . . ?
Co2 Co1 Co3 60.86(5) . . ?
C8 Co2 C14 158.6(4) . . ?
C8 Co2 C3 93.9(5) . . ?
C14 Co2 C3 99.0(3) . . ?
C8 Co2 C2 97.8(5) . . ?
C14 Co2 C2 97.9(4) . . ?
C3 Co2 C2 95.1(4) . . ?
C8 Co2 Co5 142.7(4) . . ?
C14 Co2 Co5 48.3(2) . . ?
C3 Co2 Co5 50.8(3) . . ?
C2 Co2 Co5 97.2(3) . . ?
C8 Co2 Co4 145.1(4) . . ?
C14 Co2 Co4 48.8(2) . . ?
C3 Co2 Co4 99.6(3) . . ?
C2 Co2 Co4 49.2(3) . . ?
Co5 Co2 Co4 64.57(5) . . ?
C8 Co2 Co1 122.6(3) . . ?
C14 Co2 Co1 43.2(2) . . ?
C3 Co2 Co1 142.1(3) . . ?
C2 Co2 Co1 89.9(3) . . ?
Co5 Co2 Co1 91.36(6) . . ?
Co4 Co2 Co1 57.08(5) . . ?
C8 Co2 Co3 123.8(4) . . ?
C14 Co2 Co3 39.9(2) . . ?
C3 Co2 Co3 89.7(3) . . ?
C2 Co2 Co3 137.7(3) . . ?
Co5 Co2 Co3 55.14(4) . . ?
Co4 Co2 Co3 88.52(5) . . ?
Co1 Co2 Co3 62.84(4) . . ?
C8 Co2 Au 79.9(3) . . ?
C14 Co2 Au 78.8(2) . . ?
C3 Co2 Au 128.1(3) . . ?
C2 Co2 Au 136.7(3) . . ?
Co5 Co2 Au 110.72(5) . . ?
Co4 Co2 Au 114.69(5) . . ?
Co1 Co2 Au 58.05(4) . . ?
Co3 Co2 Au 55.59(3) . . ?
C9 Co3 C14 158.3(4) . . ?
C9 Co3 C5 99.3(4) . . ?
C14 Co3 C5 98.4(4) . . ?
C9 Co3 C4 93.5(4) . . ?
C14 Co3 C4 97.3(3) . . ?
C5 Co3 C4 95.6(4) . . ?
C9 Co3 Co5 139.5(3) . . ?
C14 Co3 Co5 48.4(2) . . ?
C5 Co3 Co5 98.9(3) . . ?
C4 Co3 Co5 48.9(3) . . ?
C9 Co3 Co6 148.5(3) . . ?
C14 Co3 Co6 48.0(2) . . ?
C5 Co3 Co6 50.4(3) . . ?
C4 Co3 Co6 97.6(3) . . ?
Co5 Co3 Co6 64.55(5) . . ?
C9 Co3 Au 75.0(3) . . ?
C14 Co3 Au 84.0(2) . . ?
C5 Co3 Au 129.9(3) . . ?
C4 Co3 Au 134.0(3) . . ?
Co5 Co3 Au 117.71(5) . . ?
Co6 Co3 Au 115.46(5) . . ?
C9 Co3 Co2 122.1(3) . . ?
C14 Co3 Co2 39.5(2) . . ?
C5 Co3 Co2 137.8(3) . . ?
C4 Co3 Co2 89.9(3) . . ?
Co5 Co3 Co2 55.40(4) . . ?
Co6 Co3 Co2 87.38(5) . . ?
Au Co3 Co2 62.32(4) . . ?
C9 Co3 Co1 127.1(3) . . ?
C14 Co3 Co1 38.8(2) . . ?
C5 Co3 Co1 93.7(3) . . ?
C4 Co3 Co1 136.0(3) . . ?
Co5 Co3 Co1 87.23(6) . . ?
Co6 Co3 Co1 57.79(4) . . ?
Au Co3 Co1 57.99(4) . . ?
Co2 Co3 Co1 56.29(4) . . ?
C10 Co4 C1 103.2(5) . . ?
C10 Co4 C14 144.8(4) . . ?
C1 Co4 C14 103.5(4) . . ?
C10 Co4 C2 99.8(5) . . ?
C1 Co4 C2 104.2(4) . . ?
C14 Co4 C2 95.5(4) . . ?
C10 Co4 Co1 157.6(4) . . ?
C1 Co4 Co1 57.2(3) . . ?
C14 Co4 Co1 47.5(2) . . ?
C2 Co4 Co1 96.1(3) . . ?
C10 Co4 Co2 137.0(4) . . ?
C1 Co4 Co2 112.0(3) . . ?
C14 Co4 Co2 46.6(2) . . ?
C2 Co4 Co2 48.9(3) . . ?
Co1 Co4 Co2 65.24(5) . . ?
C10 Co4 Co6 112.5(4) . . ?
C1 Co4 Co6 90.6(3) . . ?
C14 Co4 Co6 45.0(2) . . ?
C2 Co4 Co6 140.4(3) . . ?
Co1 Co4 Co6 61.34(4) . . ?
Co2 Co4 Co6 91.50(5) . . ?
C10 Co4 Co5 103.4(4) . . ?
C1 Co4 Co5 146.3(3) . . ?
C14 Co4 Co5 44.4(2) . . ?
C2 Co4 Co5 91.2(3) . . ?
Co1 Co4 Co5 91.90(6) . . ?
Co2 Co4 Co5 57.34(5) . . ?
Co6 Co4 Co5 60.14(5) . . ?
C11 Co5 C14 153.2(4) . . ?
C11 Co5 C4 104.3(4) . . ?
C14 Co5 C4 99.3(4) . . ?
C11 Co5 C3 95.6(4) . . ?
C14 Co5 C3 95.1(3) . . ?
C4 Co5 C3 94.2(4) . . ?
C11 Co5 Co3 152.5(4) . . ?
C14 Co5 Co3 47.8(2) . . ?
C4 Co5 Co3 51.5(3) . . ?
C3 Co5 Co3 99.0(3) . . ?
C11 Co5 Co2 135.9(4) . . ?
C14 Co5 Co2 47.1(2) . . ?
C4 Co5 Co2 102.8(3) . . ?
C3 Co5 Co2 48.2(3) . . ?
Co3 Co5 Co2 69.46(5) . . ?
C11 Co5 Co6 119.9(4) . . ?
C14 Co5 Co6 44.7(2) . . ?
C4 Co5 Co6 94.6(3) . . ?
C3 Co5 Co6 139.8(3) . . ?
Co3 Co5 Co6 58.30(5) . . ?
Co2 Co5 Co6 91.61(5) . . ?
C11 Co5 Co4 109.7(4) . . ?
C14 Co5 Co4 45.2(2) . . ?
C4 Co5 Co4 144.4(3) . . ?
C3 Co5 Co4 92.5(3) . . ?
Co3 Co5 Co4 92.87(6) . . ?
Co2 Co5 Co4 58.09(5) . . ?
Co6 Co5 Co4 59.60(5) . . ?
C12 Co6 C13 95.5(4) . . ?
C12 Co6 C14 109.7(4) . . ?
C13 Co6 C14 146.5(4) . . ?
C12 Co6 C5 110.7(4) . . ?
C13 Co6 C5 96.4(4) . . ?
C14 Co6 C5 95.0(4) . . ?
C12 Co6 Co3 118.6(4) . . ?
C13 Co6 Co3 136.2(3) . . ?
C14 Co6 Co3 47.1(2) . . ?
C5 Co6 Co3 47.9(3) . . ?
C12 Co6 Co1 142.3(3) . . ?
C13 Co6 Co1 102.1(3) . . ?
C14 Co6 Co1 44.8(2) . . ?
C5 Co6 Co1 100.3(3) . . ?
Co3 Co6 Co1 68.22(5) . . ?
C12 Co6 Co4 85.9(3) . . ?
C13 Co6 Co4 118.2(4) . . ?
C14 Co6 Co4 45.6(2) . . ?
C5 Co6 Co4 140.5(3) . . ?
Co3 Co6 Co4 92.59(5) . . ?
Co1 Co6 Co4 56.35(5) . . ?
C12 Co6 Co5 69.9(3) . . ?
C13 Co6 Co5 165.2(3) . . ?
C14 Co6 Co5 44.4(2) . . ?
C5 Co6 Co5 91.2(3) . . ?
Co3 Co6 Co5 57.15(5) . . ?
Co1 Co6 Co5 89.05(5) . . ?
Co4 Co6 Co5 60.27(4) . . ?
O1 C1 Co4 152.1(9) . . ?
O1 C1 Co1 131.1(8) . . ?
Co4 C1 Co1 76.7(4) . . ?
O2 C2 Co2 139.6(10) . . ?
O2 C2 Co4 138.2(10) . . ?
Co2 C2 Co4 81.9(4) . . ?
O3 C3 Co2 141.2(8) . . ?
O3 C3 Co5 137.7(8) . . ?
Co2 C3 Co5 81.1(4) . . ?
O4 C4 Co5 142.4(8) . . ?
O4 C4 Co3 137.9(8) . . ?
Co5 C4 Co3 79.6(4) . . ?
O5 C5 Co3 140.2(10) . . ?
O5 C5 Co6 138.1(9) . . ?
Co3 C5 Co6 81.7(4) . . ?
O6 C6 Co1 176.0(9) . . ?
O7 C7 Co1 171.7(10) . . ?
O8 C8 Co2 169.5(10) . . ?
O9 C9 Co3 171.9(9) . . ?
O10 C10 Co4 172.7(11) . . ?
O11 C11 Co5 175.8(10) . . ?
O12 C12 Co6 168.8(9) . . ?
O13 C13 Co6 178.2(10) . . ?
Co2 C14 Co3 100.6(4) . . ?
Co2 C14 Co1 94.2(3) . . ?
Co3 C14 Co1 102.4(3) . . ?
Co2 C14 Co5 84.6(3) . . ?
Co3 C14 Co5 83.8(3) . . ?
Co1 C14 Co5 173.8(4) . . ?
Co2 C14 Co6 172.5(4) . . ?
Co3 C14 Co6 84.8(3) . . ?
Co1 C14 Co6 89.7(3) . . ?
Co5 C14 Co6 90.9(3) . . ?
Co2 C14 Co4 84.6(3) . . ?
Co3 C14 Co4 171.7(4) . . ?
Co1 C14 Co4 83.4(3) . . ?
Co5 C14 Co4 90.4(3) . . ?
Co6 C14 Co4 89.4(3) . . ?
C27 P C15 104.3(4) . . ?
C27 P C21 104.9(4) . . ?
C15 P C21 104.7(3) . . ?
C27 P Au 116.7(3) . . ?
C15 P Au 114.3(3) . . ?
C21 P Au 110.9(2) . . ?
C16 C15 C20 118.0(8) . . ?
C16 C15 P 119.7(6) . . ?
C20 C15 P 122.3(6) . . ?
C15 C16 C17 121.9(8) . . ?
C15 C16 H16 119.0 . . ?
C17 C16 H16 119.0 . . ?
C18 C17 C16 119.3(9) . . ?
C18 C17 H17 120.4 . . ?
C16 C17 H17 120.4 . . ?
C19 C18 C17 119.0(9) . . ?
C19 C18 H18 120.5 . . ?
C17 C18 H18 120.5 . . ?
C18 C19 C20 122.9(9) . . ?
C18 C19 H19 118.5 . . ?
C20 C19 H19 118.5 . . ?
C15 C20 C19 118.8(8) . . ?
C15 C20 H20 120.6 . . ?
C19 C20 H20 120.6 . . ?
C26 C21 C22 121.2(8) . . ?
C26 C21 P 120.3(7) . . ?
C22 C21 P 118.5(7) . . ?
C21 C22 C23 119.7(9) . . ?
C21 C22 H22 120.1 . . ?
C23 C22 H22 120.1 . . ?
C24 C23 C22 118.4(10) . . ?
C24 C23 H23 120.8 . . ?
C22 C23 H23 120.8 . . ?
C25 C24 C23 121.5(10) . . ?
C25 C24 H24 119.2 . . ?
C23 C24 H24 119.2 . . ?
C24 C25 C26 121.9(10) . . ?
C24 C25 H25 119.1 . . ?
C26 C25 H25 119.1 . . ?
C21 C26 C25 117.2(9) . . ?
C21 C26 H26 121.4 . . ?
C25 C26 H26 121.4 . . ?
C28 C27 C32 112.0(9) . . ?
C28 C27 P 125.7(7) . . ?
C32 C27 P 122.2(7) . . ?
C29 C28 C27 124.7(9) . . ?
C29 C28 H28 117.6 . . ?
C27 C28 H28 117.6 . . ?
C28 C29 C30 120.2(10) . . ?
C28 C29 H29 119.9 . . ?
C30 C29 H29 119.9 . . ?
C31 C30 C29 120.1(11) . . ?
C31 C30 H30 119.9 . . ?
C29 C30 H30 119.9 . . ?
C30 C31 C32 118.0(11) . . ?
C30 C31 H31 121.0 . . ?
C32 C31 H31 121.0 . . ?
C31 C32 C27 124.6(11) . . ?
C31 C32 H32 117.7 . . ?
C27 C32 H32 117.7 . . ?
C39 N C33 111.8(7) . . ?
C39 N C37 109.8(8) . . ?
C33 N C37 110.4(7) . . ?
C39 N C35 108.8(7) . . ?
C33 N C35 107.9(8) . . ?
C37 N C35 108.1(7) . . ?
N C33 C34 118.7(11) . . ?
N C33 H33 107.6 . . ?
C34 C33 H33 107.6 . . ?
N C33 H33A 107.6 . . ?
C34 C33 H33A 107.6 . . ?
H33 C33 H33A 107.1 . . ?
C33 C34 H34 109.5 . . ?
C33 C34 H34A 109.5 . . ?
H34 C34 H34A 109.5 . . ?
C33 C34 H34B 109.5 . . ?
H34 C34 H34B 109.5 . . ?
H34A C34 H34B 109.5 . . ?
C36 C35 N 120.6(11) . . ?
C36 C35 H35 107.2 . . ?
N C35 H35 107.2 . . ?
C36 C35 H35A 107.2 . . ?
N C35 H35A 107.2 . . ?
H35 C35 H35A 106.8 . . ?
C35 C36 H36 109.5 . . ?
C35 C36 H36A 109.5 . . ?
H36 C36 H36A 109.5 . . ?
C35 C36 H36B 109.5 . . ?
H36 C36 H36B 109.5 . . ?
H36A C36 H36B 109.5 . . ?
N C37 C38 109.1(10) . . ?
N C37 H37 109.9 . . ?
C38 C37 H37 109.9 . . ?
N C37 H37A 109.9 . . ?
C38 C37 H37A 109.9 . . ?
H37 C37 H37A 108.3 . . ?
C37 C38 H38 109.5 . . ?
C37 C38 H38A 109.5 . . ?
H38 C38 H38A 109.5 . . ?
C37 C38 H38B 109.5 . . ?
H38 C38 H38B 109.5 . . ?
H38A C38 H38B 109.5 . . ?
C40 C39 N 121.9(11) . . ?
C40 C39 H39 106.8 . . ?
N C39 H39 106.8 . . ?
C40 C39 H39A 106.8 . . ?
N C39 H39A 106.8 . . ?
H39 C39 H39A 106.7 . . ?
C39 C40 H40 109.5 . . ?
C39 C40 H40A 109.5 . . ?
H40 C40 H40A 109.5 . . ?
C39 C40 H40B 109.5 . . ?
H40 C40 H40B 109.5 . . ?
H40A C40 H40B 109.5 . . ?

loop_
_geom_bond_atom_site_label_1
_geom_bond_atom_site_label_2
_geom_bond_distance
_geom_bond_site_symmetry_2
_geom_bond_publ_flag
Au P 2.310(2) . ?
Au Co3 2.6551(12) . ?
Au Co1 2.6997(15) . ?
Au Co2 2.8499(16) . ?
Co1 C7 1.756(9) . ?
Co1 C6 1.765(9) . ?
Co1 C14 1.859(7) . ?
Co1 C1 2.163(11) . ?
Co1 Co4 2.5039(18) . ?
Co1 Co6 2.6395(16) . ?
Co1 Co2 2.708(2) . ?
Co1 Co3 2.8969(17) . ?
Co2 C8 1.728(10) . ?
Co2 C14 1.839(7) . ?
Co2 C3 1.885(9) . ?
Co2 C2 1.919(11) . ?
Co2 Co5 2.4999(16) . ?
Co2 Co4 2.5205(18) . ?
Co2 Co3 2.8439(16) . ?
Co3 C9 1.693(11) . ?
Co3 C14 1.857(8) . ?
Co3 C5 1.893(9) . ?
Co3 C4 1.984(9) . ?
Co3 Co5 2.4920(18) . ?
Co3 Co6 2.5236(19) . ?
Co4 C10 1.750(11) . ?
Co4 C1 1.852(10) . ?
Co4 C14 1.903(8) . ?
Co4 C2 1.928(10) . ?
Co4 Co6 2.6636(17) . ?
Co4 Co5 2.6817(18) . ?
Co5 C11 1.742(9) . ?
Co5 C14 1.876(7) . ?
Co5 C4 1.908(10) . ?
Co5 C3 1.961(9) . ?
Co5 Co6 2.678(2) . ?
Co6 C12 1.740(10) . ?
Co6 C13 1.755(10) . ?
Co6 C14 1.884(7) . ?
Co6 C5 1.965(10) . ?
O1 C1 1.166(9) . ?
O2 C2 1.173(9) . ?
O3 C3 1.189(8) . ?
O4 C4 1.147(9) . ?
O5 C5 1.186(9) . ?
O6 C6 1.162(8) . ?
O7 C7 1.168(9) . ?
O8 C8 1.172(9) . ?
C9 O9 1.181(9) . ?
O10 C10 1.155(9) . ?
O11 C11 1.157(8) . ?
O12 C12 1.162(9) . ?
O13 C13 1.157(9) . ?
P C27 1.753(9) . ?
P C15 1.823(8) . ?
P C21 1.832(8) . ?
C15 C16 1.346(11) . ?
C15 C20 1.371(10) . ?
C16 C17 1.378(12) . ?
C16 H16 0.9300 . ?
C17 C18 1.377(13) . ?
C17 H17 0.9300 . ?
C18 C19 1.292(13) . ?
C18 H18 0.9300 . ?
C19 C20 1.397(12) . ?
C19 H19 0.9300 . ?
C20 H20 0.9300 . ?
C21 C26 1.357(11) . ?
C21 C22 1.376(12) . ?
C22 C23 1.415(12) . ?
C22 H22 0.9300 . ?
C23 C24 1.355(14) . ?
C23 H23 0.9300 . ?
C24 C25 1.321(14) . ?
C24 H24 0.9300 . ?
C25 C26 1.421(12) . ?
C25 H25 0.9300 . ?
C26 H26 0.9300 . ?
C27 C28 1.402(11) . ?
C27 C32 1.448(12) . ?
C28 C29 1.351(13) . ?
C28 H28 0.9300 . ?
C29 C30 1.397(14) . ?
C29 H29 0.9300 . ?
C30 C31 1.375(15) . ?
C30 H30 0.9300 . ?
C31 C32 1.381(15) . ?
C31 H31 0.9300 . ?
C32 H32 0.9300 . ?
N C39 1.465(10) . ?
N C33 1.475(11) . ?
N C37 1.478(11) . ?
N C35 1.492(11) . ?
C33 C34 1.484(16) . ?
C33 H33 0.9700 . ?
C33 H33A 0.9700 . ?
C34 H34 0.9600 . ?
C34 H34A 0.9600 . ?
C34 H34B 0.9600 . ?
C35 C36 1.416(15) . ?
C35 H35 0.9700 . ?
C35 H35A 0.9700 . ?
C36 H36 0.9600 . ?
C36 H36A 0.9600 . ?
C36 H36B 0.9600 . ?
C37 C38 1.625(18) . ?
C37 H37 0.9700 . ?
C37 H37A 0.9700 . ?
C38 H38 0.9600 . ?
C38 H38A 0.9600 . ?
C38 H38B 0.9600 . ?
C39 C40 1.444(15) . ?
C39 H39 0.9700 . ?
C39 H39A 0.9700 . ?
C40 H40 0.9600 . ?
C40 H40A 0.9600 . ?
C40 H40B 0.9600 . ?
